data_7112161
loop_
_publ_author_name
'Keiji Mori'
'Kazuki Kurihara'
'Takahiko Akiyama'

_publ_section_title
;
 Expeditious synthesis of 1-aminoindane derivatives achieved by
 [1,4]-hydride shift mediated C(sp3)-H bond functionalization
;
_journal_name_full Chem.Commun.
_journal_page_first 3729
_journal_paper_doi 10.1039/c4cc00894d
_journal_volume 50
_journal_year 2014
_chemical_formula_sum 'C19 H27 N O4'
_chemical_formula_weight 333.42
_chemical_name_systematic
; 
 ? 
;
_space_group_IT_number 14
_symmetry_cell_setting monoclinic
_symmetry_space_group_name_Hall '-P 2ybc'
_symmetry_space_group_name_H-M 'P 1 21/c 1'
_atom_sites_solution_hydrogens geom
_atom_sites_solution_primary direct
_atom_sites_solution_secondary difmap
_audit_creation_method SHELXL-97
_cell_angle_alpha 90.00
_cell_angle_beta 100.185(3)
_cell_angle_gamma 90.00
_cell_formula_units_Z 4
_cell_length_a 8.131(2)
_cell_length_b 15.863(4)
_cell_length_c 14.367(4)
_cell_measurement_reflns_used 3125
_cell_measurement_temperature 123
_cell_measurement_theta_max 27.17
_cell_measurement_theta_min 2.55
_cell_volume 1823.9(8)
_computing_cell_refinement 'APEX2 (Bruker AXS, 2006)'
_computing_data_collection 'APEX2 (Bruker AXS, 2006)'
_computing_data_reduction 'SAINT (Bruker AXS, 2004)'
_computing_molecular_graphics 'XSHEL (Bruker AXS,2002)'
_computing_publication_material 'XCIF (Bruker AXS, 2001)'
_computing_structure_refinement 'SHELXL-97 (Sheldrick, 1997)'
_computing_structure_solution 'SHELXS-97 (Sheldrick, 1997)'
_diffrn_ambient_temperature 123
_diffrn_detector_area_resol_mean 8.333
_diffrn_measured_fraction_theta_full 0.965
_diffrn_measured_fraction_theta_max 0.965
_diffrn_measurement_device_type 'Bruker APEXII CCD area detector'
_diffrn_measurement_method 'phi and omega scans'
_diffrn_radiation_monochromator 'Bruker Helios multilayer confocal mirror'
_diffrn_radiation_source 'Bruker TXS fine-focus rotating anode'
_diffrn_radiation_type MoK\a
_diffrn_radiation_wavelength 0.71073
_diffrn_reflns_av_R_equivalents 0.0327
_diffrn_reflns_av_sigmaI/netI 0.0439
_diffrn_reflns_limit_h_max 4
_diffrn_reflns_limit_h_min -10
_diffrn_reflns_limit_k_max 20
_diffrn_reflns_limit_k_min -20
_diffrn_reflns_limit_l_max 18
_diffrn_reflns_limit_l_min -18
_diffrn_reflns_number 9585
_diffrn_reflns_theta_full 27.45
_diffrn_reflns_theta_max 27.45
_diffrn_reflns_theta_min 1.93
_exptl_absorpt_coefficient_mu 0.084
_exptl_absorpt_correction_T_max 0.9874
_exptl_absorpt_correction_T_min 0.9833
_exptl_absorpt_correction_type empirical
_exptl_absorpt_process_details
;
SADABS Sheldrick 1996
;
_exptl_crystal_colour colorless
_exptl_crystal_density_diffrn 1.214
_exptl_crystal_density_method 'not measured'
_exptl_crystal_description block
_exptl_crystal_F_000 720
_exptl_crystal_size_max 0.20
_exptl_crystal_size_mid 0.20
_exptl_crystal_size_min 0.15
_refine_diff_density_max 0.233
_refine_diff_density_min -0.271
_refine_diff_density_rms 0.052
_refine_ls_extinction_method none
_refine_ls_goodness_of_fit_ref 1.031
_refine_ls_hydrogen_treatment constr
_refine_ls_matrix_type full
_refine_ls_number_parameters 223
_refine_ls_number_reflns 4039
_refine_ls_number_restraints 0
_refine_ls_restrained_S_all 1.031
_refine_ls_R_factor_all 0.0727
_refine_ls_R_factor_gt 0.0474
_refine_ls_shift/su_max 0.000
_refine_ls_shift/su_mean 0.000
_refine_ls_structure_factor_coef Fsqd
_refine_ls_weighting_details 'calc w=1/[\s^2^(Fo^2^)+(0.0682P)^2^+0.2977P] where P=(Fo^2^+2Fc^2^)/3'
_refine_ls_weighting_scheme calc
_refine_ls_wR_factor_gt 0.1164
_refine_ls_wR_factor_ref 0.1304
_reflns_number_gt 2887
_reflns_number_total 4039
_reflns_threshold_expression >2sigma(I)
_cod_data_source_file c4cc00894d3.cif
_cod_data_source_block shelxl
_cod_original_sg_symbol_H-M 'P2(1)/c  '
_cod_database_code 7112161

loop_
_symmetry_equiv_pos_as_xyz
'x, y, z'
'-x, y+1/2, -z+1/2'
'-x, -y, -z'
'x, -y-1/2, z-1/2'

loop_
_atom_site_label
_atom_site_type_symbol
_atom_site_fract_x
_atom_site_fract_y
_atom_site_fract_z
_atom_site_U_iso_or_equiv
_atom_site_adp_type
_atom_site_occupancy
_atom_site_symmetry_multiplicity
_atom_site_calc_flag
_atom_site_refinement_flags
C1 C -0.05704(19) 0.18404(10) 0.72714(10) 0.0219(3) Uani 1 1 d .
C2 C 0.12356(19) 0.16420(10) 0.77259(10) 0.0210(3) Uani 1 1 d .
H2 H 0.2007 0.1966 0.7389 0.025 Uiso 1 1 calc R
C3 C 0.13342(19) 0.06791(10) 0.74725(10) 0.0221(3) Uani 1 1 d .
C4 C -0.04618(19) 0.03390(10) 0.74117(11) 0.0245(4) Uani 1 1 d .
H4A H -0.0702 -0.0116 0.6935 0.029 Uiso 1 1 calc R
H4B H -0.0648 0.0124 0.8032 0.029 Uiso 1 1 calc R
C5 C -0.1513(2) 0.11088(10) 0.71164(10) 0.0232(3) Uani 1 1 d .
C6 C -0.3202(2) 0.11444(11) 0.67248(11) 0.0272(4) Uani 1 1 d .
H6 H -0.3850 0.0644 0.6630 0.033 Uiso 1 1 calc R
C7 C -0.3924(2) 0.19215(12) 0.64755(11) 0.0316(4) Uani 1 1 d .
H7 H -0.5077 0.1955 0.6208 0.038 Uiso 1 1 calc R
C8 C -0.2978(2) 0.26466(12) 0.66137(11) 0.0304(4) Uani 1 1 d .
H8 H -0.3484 0.3175 0.6431 0.036 Uiso 1 1 calc R
C9 C -0.1296(2) 0.26158(11) 0.70165(11) 0.0263(4) Uani 1 1 d .
H9 H -0.0653 0.3118 0.7116 0.032 Uiso 1 1 calc R
C10 C 0.2623(2) 0.02201(10) 0.81859(11) 0.0242(3) Uani 1 1 d .
C11 C 0.5537(2) 0.00238(14) 0.86576(13) 0.0393(5) Uani 1 1 d .
H11A H 0.5481 0.0174 0.9313 0.059 Uiso 1 1 calc R
H11B H 0.6591 0.0228 0.8499 0.059 Uiso 1 1 calc R
H11C H 0.5478 -0.0590 0.8586 0.059 Uiso 1 1 calc R
C12 C 0.18403(19) 0.05904(10) 0.64988(11) 0.0229(3) Uani 1 1 d .
C13 C 0.2380(3) -0.03990(12) 0.53638(12) 0.0368(4) Uani 1 1 d .
H13A H 0.1623 -0.0106 0.4861 0.055 Uiso 1 1 calc R
H13B H 0.2323 -0.1007 0.5243 0.055 Uiso 1 1 calc R
H13C H 0.3525 -0.0201 0.5378 0.055 Uiso 1 1 calc R
C14 C 0.0412(2) 0.16496(11) 0.93328(11) 0.0259(4) Uani 1 1 d .
H14 H -0.0386 0.1227 0.8990 0.031 Uiso 1 1 calc R
C15 C 0.1198(2) 0.12466(13) 1.02747(12) 0.0371(5) Uani 1 1 d .
H15A H 0.1809 0.0737 1.0154 0.056 Uiso 1 1 calc R
H15B H 0.0317 0.1097 1.0631 0.056 Uiso 1 1 calc R
H15C H 0.1970 0.1647 1.0642 0.056 Uiso 1 1 calc R
C16 C -0.0627(2) 0.24183(12) 0.95132(12) 0.0332(4) Uani 1 1 d .
H16A H 0.0100 0.2836 0.9884 0.050 Uiso 1 1 calc R
H16B H -0.1499 0.2244 0.9864 0.050 Uiso 1 1 calc R
H16C H -0.1145 0.2667 0.8908 0.050 Uiso 1 1 calc R
C17 C 0.2852(2) 0.25028(11) 0.90359(11) 0.0281(4) Uani 1 1 d .
H17 H 0.2834 0.2602 0.9721 0.034 Uiso 1 1 calc R
C18 C 0.4643(2) 0.22626(13) 0.89697(14) 0.0378(5) Uani 1 1 d .
H18A H 0.4980 0.1770 0.9369 0.057 Uiso 1 1 calc R
H18B H 0.5389 0.2736 0.9185 0.057 Uiso 1 1 calc R
H18C H 0.4713 0.2128 0.8312 0.057 Uiso 1 1 calc R
C19 C 0.2377(3) 0.33371(12) 0.85353(14) 0.0388(5) Uani 1 1 d .
H19A H 0.2448 0.3282 0.7864 0.058 Uiso 1 1 calc R
H19B H 0.3146 0.3779 0.8822 0.058 Uiso 1 1 calc R
H19C H 0.1233 0.3487 0.8598 0.058 Uiso 1 1 calc R
N1 N 0.16940(16) 0.18012(8) 0.87435(9) 0.0228(3) Uani 1 1 d .
O1 O 0.23323(15) -0.02473(8) 0.87958(8) 0.0318(3) Uani 1 1 d .
O2 O 0.41512(14) 0.04067(8) 0.80297(8) 0.0301(3) Uani 1 1 d .
O3 O 0.21437(15) 0.11526(8) 0.60002(8) 0.0301(3) Uani 1 1 d .
O4 O 0.18880(16) -0.02260(7) 0.62648(8) 0.0324(3) Uani 1 1 d .

loop_
_atom_site_aniso_label
_atom_site_aniso_U_11
_atom_site_aniso_U_22
_atom_site_aniso_U_33
_atom_site_aniso_U_23
_atom_site_aniso_U_13
_atom_site_aniso_U_12
C1 0.0219(8) 0.0325(9) 0.0108(7) 0.0001(6) 0.0015(6) 0.0013(7)
C2 0.0213(8) 0.0275(8) 0.0128(7) -0.0006(6) -0.0003(6) -0.0003(6)
C3 0.0229(8) 0.0273(9) 0.0156(7) 0.0005(6) 0.0023(6) -0.0005(6)
C4 0.0249(8) 0.0290(9) 0.0194(8) -0.0008(6) 0.0032(6) -0.0022(7)
C5 0.0242(8) 0.0335(9) 0.0116(7) 0.0012(6) 0.0027(6) -0.0010(7)
C6 0.0245(8) 0.0412(10) 0.0153(7) 0.0007(7) 0.0019(6) -0.0027(7)
C7 0.0223(8) 0.0541(12) 0.0168(8) 0.0031(8) -0.0005(6) 0.0042(8)
C8 0.0303(9) 0.0415(10) 0.0182(8) 0.0067(7) 0.0015(7) 0.0065(8)
C9 0.0288(9) 0.0332(9) 0.0160(7) 0.0023(7) 0.0011(6) 0.0013(7)
C10 0.0258(8) 0.0285(9) 0.0183(7) -0.0003(7) 0.0036(6) 0.0021(7)
C11 0.0249(9) 0.0618(13) 0.0294(9) 0.0145(9) 0.0001(7) 0.0100(9)
C12 0.0202(8) 0.0314(9) 0.0158(7) -0.0018(7) -0.0006(6) -0.0005(7)
C13 0.0488(11) 0.0414(11) 0.0232(9) -0.0100(8) 0.0147(8) -0.0011(9)
C14 0.0251(8) 0.0378(10) 0.0140(7) 0.0006(7) 0.0011(6) 0.0007(7)
C15 0.0397(10) 0.0526(12) 0.0185(8) 0.0063(8) 0.0035(7) 0.0100(9)
C16 0.0288(9) 0.0517(12) 0.0183(8) -0.0009(8) 0.0019(7) 0.0074(8)
C17 0.0257(8) 0.0366(10) 0.0202(8) -0.0066(7) -0.0009(7) -0.0021(7)
C18 0.0253(9) 0.0525(12) 0.0335(10) -0.0119(9) -0.0003(8) -0.0062(8)
C19 0.0432(11) 0.0341(10) 0.0368(11) -0.0061(8) 0.0011(9) -0.0082(8)
N1 0.0219(7) 0.0329(8) 0.0125(6) -0.0027(5) 0.0001(5) -0.0011(6)
O1 0.0343(7) 0.0362(7) 0.0254(6) 0.0105(5) 0.0065(5) 0.0042(5)
O2 0.0228(6) 0.0463(8) 0.0206(6) 0.0089(5) 0.0020(5) 0.0046(5)
O3 0.0374(7) 0.0354(7) 0.0184(6) 0.0019(5) 0.0072(5) -0.0010(5)
O4 0.0477(8) 0.0305(7) 0.0216(6) -0.0039(5) 0.0135(5) 0.0012(6)

loop_
_atom_type_symbol
_atom_type_description
_atom_type_scat_dispersion_real
_atom_type_scat_dispersion_imag
_atom_type_scat_source
C C 0.0033 0.0016 'International Tables Vol C Tables 4.2.6.8 and 6.1.1.4'
H H 0.0000 0.0000 'International Tables Vol C Tables 4.2.6.8 and 6.1.1.4'
N N 0.0061 0.0033 'International Tables Vol C Tables 4.2.6.8 and 6.1.1.4'
O O 0.0106 0.0060 'International Tables Vol C Tables 4.2.6.8 and 6.1.1.4'

loop_
_geom_angle_atom_site_label_1
_geom_angle_atom_site_label_2
_geom_angle_atom_site_label_3
_geom_angle
C9 C1 C5 120.22(15)
C9 C1 C2 128.82(14)
C5 C1 C2 110.96(14)
N1 C2 C1 116.48(12)
N1 C2 C3 112.53(12)
C1 C2 C3 100.65(12)
N1 C2 H2 108.9
C1 C2 H2 108.9
C3 C2 H2 108.9
C10 C3 C12 107.93(13)
C10 C3 C4 113.83(13)
C12 C3 C4 108.66(13)
C10 C3 C2 111.51(12)
C12 C3 C2 109.43(12)
C4 C3 C2 105.40(12)
C5 C4 C3 102.49(13)
C5 C4 H4A 111.3
C3 C4 H4A 111.3
C5 C4 H4B 111.3
C3 C4 H4B 111.3
H4A C4 H4B 109.2
C1 C5 C6 120.62(15)
C1 C5 C4 111.28(14)
C6 C5 C4 128.10(15)
C7 C6 C5 118.96(16)
C7 C6 H6 120.5
C5 C6 H6 120.5
C8 C7 C6 120.34(16)
C8 C7 H7 119.8
C6 C7 H7 119.8
C7 C8 C9 120.94(17)
C7 C8 H8 119.5
C9 C8 H8 119.5
C1 C9 C8 118.91(16)
C1 C9 H9 120.5
C8 C9 H9 120.5
O1 C10 O2 124.61(15)
O1 C10 C3 125.95(15)
O2 C10 C3 109.44(13)
O2 C11 H11A 109.5
O2 C11 H11B 109.5
H11A C11 H11B 109.5
O2 C11 H11C 109.5
H11A C11 H11C 109.5
H11B C11 H11C 109.5
O3 C12 O4 123.50(14)
O3 C12 C3 126.50(15)
O4 C12 C3 110.00(13)
O4 C13 H13A 109.5
O4 C13 H13B 109.5
H13A C13 H13B 109.5
O4 C13 H13C 109.5
H13A C13 H13C 109.5
H13B C13 H13C 109.5
N1 C14 C15 110.41(14)
N1 C14 C16 115.75(14)
C15 C14 C16 109.84(14)
N1 C14 H14 106.8
C15 C14 H14 106.8
C16 C14 H14 106.8
C14 C15 H15A 109.5
C14 C15 H15B 109.5
H15A C15 H15B 109.5
C14 C15 H15C 109.5
H15A C15 H15C 109.5
H15B C15 H15C 109.5
C14 C16 H16A 109.5
C14 C16 H16B 109.5
H16A C16 H16B 109.5
C14 C16 H16C 109.5
H16A C16 H16C 109.5
H16B C16 H16C 109.5
N1 C17 C19 115.27(14)
N1 C17 C18 111.32(14)
C19 C17 C18 110.65(15)
N1 C17 H17 106.3
C19 C17 H17 106.3
C18 C17 H17 106.3
C17 C18 H18A 109.5
C17 C18 H18B 109.5
H18A C18 H18B 109.5
C17 C18 H18C 109.5
H18A C18 H18C 109.5
H18B C18 H18C 109.5
C17 C19 H19A 109.5
C17 C19 H19B 109.5
H19A C19 H19B 109.5
C17 C19 H19C 109.5
H19A C19 H19C 109.5
H19B C19 H19C 109.5
C2 N1 C17 116.91(12)
C2 N1 C14 117.63(12)
C17 N1 C14 116.20(12)
C10 O2 C11 116.61(13)
C12 O4 C13 115.62(13)

loop_
_geom_bond_atom_site_label_1
_geom_bond_atom_site_label_2
_geom_bond_distance
C1 C9 1.385(2)
C1 C5 1.387(2)
C1 C2 1.531(2)
C2 N1 1.4655(19)
C2 C3 1.576(2)
C2 H2 1.0000
C3 C10 1.516(2)
C3 C12 1.533(2)
C3 C4 1.545(2)
C4 C5 1.508(2)
C4 H4A 0.9900
C4 H4B 0.9900
C5 C6 1.390(2)
C6 C7 1.385(3)
C6 H6 0.9500
C7 C8 1.378(3)
C7 H7 0.9500
C8 C9 1.389(2)
C8 H8 0.9500
C9 H9 0.9500
C10 O1 1.2028(19)
C10 O2 1.334(2)
C11 O2 1.447(2)
C11 H11A 0.9800
C11 H11B 0.9800
C11 H11C 0.9800
C12 O3 1.1967(19)
C12 O4 1.340(2)
C13 O4 1.4469(19)
C13 H13A 0.9800
C13 H13B 0.9800
C13 H13C 0.9800
C14 N1 1.474(2)
C14 C15 1.531(2)
C14 C16 1.531(2)
C14 H14 1.0000
C15 H15A 0.9800
C15 H15B 0.9800
C15 H15C 0.9800
C16 H16A 0.9800
C16 H16B 0.9800
C16 H16C 0.9800
C17 N1 1.470(2)
C17 C19 1.523(3)
C17 C18 1.525(2)
C17 H17 1.0000
C18 H18A 0.9800
C18 H18B 0.9800
C18 H18C 0.9800
C19 H19A 0.9800
C19 H19B 0.9800
C19 H19C 0.9800
